data_2012002
loop_
_publ_author_name
'Peri\'c, Berislav'
'Koji\'c-Prodi\'c, Biserka'
'Makarevi\'c, Janja'
'Joki\'c, Milan'
'\<Zini\'c, Mladen'

_publ_section_title
;
 <i>meso</i>-<i>N</i>,<i>N</i>'-Oxalyldivaline
;
_journal_issue 6
_journal_name_full 'Acta Crystallographica Section C'
_journal_page_first 747
_journal_page_last 748
_journal_paper_doi 10.1107/S0108270101004590
_journal_volume 57
_journal_year 2001
_chemical_formula_moiety 'C12 H20 N2 O6'
_chemical_formula_structural 'C12 H20 N2 O6'
_chemical_formula_sum 'C12 H20 N2 O6'
_chemical_formula_weight 288.30
_chemical_melting_point 513
_chemical_name_systematic
;
 meso-N,N'-oxalyl-bis-valine
;
_space_group_IT_number 14
_symmetry_cell_setting monoclinic
_symmetry_space_group_name_Hall '-P 2ybc'
_symmetry_space_group_name_H-M 'P 1 21/c 1'
_cell_angle_alpha 90.00
_cell_angle_beta 119.635(7)
_cell_angle_gamma 90.00
_cell_formula_units_Z 2
_cell_length_a 7.6058(8)
_cell_length_b 10.3780(2)
_cell_length_c 10.6950(10)
_cell_measurement_reflns_used 25
_cell_measurement_temperature 293(2)
_cell_measurement_theta_max 46.0
_cell_measurement_theta_min 40.0
_cell_volume 733.76(12)
_computing_cell_refinement 'CAD-4 Express'
_computing_data_collection 'CAD-4 Express (Enraf Nonius, 1992)'
_computing_data_reduction 'HELENA (Spek, 1997)'
_computing_molecular_graphics 'PLATON (Spek, 1999)'
_computing_publication_material PLATON
_computing_structure_refinement 'SHELXL97 (Sheldrick, 1997)'
_computing_structure_solution 'SIR97 (Altomare et al., 1997)'
_diffrn_ambient_temperature 293(3)
_diffrn_measured_fraction_theta_full .945
_diffrn_measured_fraction_theta_max .945
_diffrn_measurement_device_type 'Enraf-Nonius CAD4 diffractometer'
_diffrn_measurement_method \w/2\q
_diffrn_radiation_monochromator graphite
_diffrn_radiation_source 'fine-focus sealed tube'
_diffrn_radiation_type 'Cu K\a'
_diffrn_radiation_wavelength 1.54178
_diffrn_reflns_av_R_equivalents .0245
_diffrn_reflns_av_sigmaI/netI .0273
_diffrn_reflns_limit_h_max 9
_diffrn_reflns_limit_h_min 0
_diffrn_reflns_limit_k_max 0
_diffrn_reflns_limit_k_min -12
_diffrn_reflns_limit_l_max 11
_diffrn_reflns_limit_l_min -13
_diffrn_reflns_number 1597
_diffrn_reflns_reduction_process
;
 ?
;
_diffrn_reflns_theta_full 74.02
_diffrn_reflns_theta_max 74.02
_diffrn_reflns_theta_min 6.39
_diffrn_standards_decay_% 0
_diffrn_standards_interval_time 120
_diffrn_standards_number 3
_exptl_absorpt_coefficient_mu .889
_exptl_absorpt_correction_T_max .94079
_exptl_absorpt_correction_T_min .81910
_exptl_absorpt_correction_type analytical
_exptl_absorpt_process_details 'PLATON (Spek, 1999)'
_exptl_crystal_colour colourless
_exptl_crystal_density_diffrn 1.305
_exptl_crystal_density_meas ?
_exptl_crystal_description prism
_exptl_crystal_F_000 308
_exptl_crystal_size_max .27
_exptl_crystal_size_mid .20
_exptl_crystal_size_min .07
_refine_diff_density_max .360
_refine_diff_density_min -.344
_refine_ls_extinction_method none
_refine_ls_goodness_of_fit_ref 1.060
_refine_ls_hydrogen_treatment mixed
_refine_ls_matrix_type full
_refine_ls_number_parameters 101
_refine_ls_number_reflns 1485
_refine_ls_number_restraints 0
_refine_ls_restrained_S_all 1.060
_refine_ls_R_factor_all .0841
_refine_ls_R_factor_gt .0626
_refine_ls_shift/su_max <0.001
_refine_ls_shift/su_mean .000
_refine_ls_structure_factor_coef Fsqd
_refine_ls_weighting_details 'w=1/[\s^2^(Fo^2^)+(0.1404P)^2^+0.0375P] where P=(Fo^2^+2Fc^2^)/3'
_refine_ls_weighting_scheme calc
_refine_ls_wR_factor_ref .1944
_reflns_number_gt 1132
_reflns_number_total 1485
_reflns_threshold_expression I>2\s(I)
_cod_data_source_file av1074.cif
_cod_data_source_block I
_cod_depositor_comments
;
The following automatic conversions were performed:

'_exptl_crystal_density_meas' value 'Not Measured' was changed to '?'
- the value is perceived as not measured.

Automatic conversion script
Id: cif_fix_values 3008 2015-01-20 13:52:24Z robertas 
;
_cod_original_cell_volume 733.76(10)
_cod_original_sg_symbol_H-M 'P 21/c'
_cod_database_code 2012002
_cod_database_fobs_code 2012002

loop_
_symmetry_equiv_pos_as_xyz
x,y,z
-x,1/2+y,1/2-z
-x,-y,-z
x,1/2-y,1/2+z

loop_
_atom_site_aniso_label
_atom_site_aniso_U_11
_atom_site_aniso_U_22
_atom_site_aniso_U_33
_atom_site_aniso_U_12
_atom_site_aniso_U_13
_atom_site_aniso_U_23
O1 .0543(10) .0770(12) .0347(8) .0273(9) .0164(7) .0001(7)
O2 .0744(12) .0943(15) .0319(8) -.0222(11) .0218(8) .0029(8)
O3 .0590(10) .0759(12) .0370(9) -.0252(9) .0196(8) -.0012(8)
N1 .0356(8) .0462(9) .0264(8) .0094(7) .0126(7) .0061(7)
C1 .0319(9) .0437(10) .0292(9) .0052(7) .0132(8) .0070(7)
C2 .0317(9) .0426(10) .0252(9) .0033(7) .0086(7) .0014(7)
C3 .0331(9) .0528(12) .0273(9) .0041(8) .0094(7) .0060(8)
C4 .0306(9) .0545(12) .0370(10) .0052(8) .0109(8) -.0020(8)
C5 .0415(12) .111(3) .0447(13) .0240(15) .0056(11) .0047(14)
C6 .0486(14) .096(2) .085(2) -.0044(14) .0360(15) .0106(17)

loop_
_atom_site_label
_atom_site_fract_x
_atom_site_fract_y
_atom_site_fract_z
_atom_site_U_iso_or_equiv
_atom_site_thermal_displace_type
_atom_site_calc_flag
_atom_site_refinement_flags
_atom_site_occupancy
_atom_site_type_symbol
O1 .4589(3) -.06329(19) .33627(16) .0578(6) Uani d . 1.000 O
O2 .1925(3) .1954(2) .03707(18) .0688(7) Uani d . 1.000 O
O3 .3670(3) .27478(19) .25763(17) .0591(6) Uani d . 1.000 O
N1 .2775(2) .08487(17) .37605(16) .0373(5) Uani d . 1.000 N
C1 .4294(3) .0030(2) .41814(17) .0358(5) Uani d . 1.000 C
C2 .1379(3) .10772(19) .22368(18) .0356(5) Uani d . 1.000 C
C3 .2342(3) .1964(2) .1613(2) .0401(6) Uani d . 1.000 C
C4 -.0629(3) .1622(2) .2032(2) .0432(6) Uani d . 1.000 C
C5 -.2113(4) .1921(4) .0466(3) .0726(12) Uani d . 1.000 C
C6 -.1577(4) .0672(3) .2607(4) .0752(11) Uani d . 1.000 C
H1 .278(4) .140(3) .441(3) .059(8) Uiso d . 1.000 H
H2 .10968 .02490 .17334 .0427 Uiso calc R 1.000 H
H3 .412(5) .328(3) .212(3) .075(9) Uiso d . 1.000 H
H4 -.03400 .24227 .25855 .0518 Uiso calc R 1.000 H
H51 -.22966 .11685 -.01087 .1089 Uiso calc R 1.000 H
H52 -.15932 .26111 .01450 .1089 Uiso calc R 1.000 H
H53 -.33889 .21714 .03706 .1089 Uiso calc R 1.000 H
H61 -.19161 -.01078 .20523 .1133 Uiso calc R 1.000 H
H62 -.27803 .10413 .25358 .1133 Uiso calc R 1.000 H
H63 -.06337 .04815 .35956 .1133 Uiso calc R 1.000 H

loop_
_atom_type_symbol
_atom_type_description
_atom_type_scat_dispersion_real
_atom_type_scat_dispersion_imag
_atom_type_scat_source
O O .0106 .0060 'International Tables Vol C Tables 4.2.6.8 and 6.1.1.4'
N N .0061 .0033 'International Tables Vol C Tables 4.2.6.8 and 6.1.1.4'
H H .0000 .0000 'International Tables Vol C Tables 4.2.6.8 and 6.1.1.4'
C C .0033 .0016 'International Tables Vol C Tables 4.2.6.8 and 6.1.1.4'

loop_
_geom_angle_atom_site_label_1
_geom_angle_atom_site_label_2
_geom_angle_atom_site_label_3
_geom_angle_site_symmetry_3
_geom_angle
_geom_angle_publ_flag
C3 O3 H3 . 107.7(18) no
C1 N1 C2 . 121.07(16) no
C2 N1 H1 . 118.9(19) no
C1 N1 H1 . 119(2) no
O1 C1 C1 3_656 121.5(2) no
O1 C1 N1 . 123.99(17) no
N1 C1 C1 3_656 114.53(17) no
N1 C2 C3 . 110.25(17) no
N1 C2 C4 . 109.97(16) no
C3 C2 C4 . 112.00(17) no
O3 C3 C2 . 112.48(17) no
O2 C3 O3 . 123.6(2) no
O2 C3 C2 . 123.9(2) no
C2 C4 C5 . 112.1(2) no
C2 C4 C6 . 109.9(2) no
C5 C4 C6 . 109.7(2) no
N1 C2 H2 . 108.17 no
C3 C2 H2 . 108.18 no
C4 C2 H2 . 108.16 no
C2 C4 H4 . 108.36 no
C5 C4 H4 . 108.38 no
C6 C4 H4 . 108.38 no
C4 C5 H51 . 109.47 no
C4 C5 H52 . 109.51 no
C4 C5 H53 . 109.48 no
H51 C5 H52 . 109.46 no
H51 C5 H53 . 109.43 no
H52 C5 H53 . 109.48 no
C4 C6 H61 . 109.45 no
C4 C6 H62 . 109.48 no
C4 C6 H63 . 109.49 no
H61 C6 H62 . 109.46 no
H61 C6 H63 . 109.45 no
H62 C6 H63 . 109.49 no

loop_
_geom_bond_atom_site_label_1
_geom_bond_atom_site_label_2
_geom_bond_site_symmetry_1
_geom_bond_site_symmetry_2
_geom_bond_distance
_geom_bond_publ_flag
O1 C1 . . 1.218(3) no
O2 C3 . . 1.204(3) no
O3 C3 . . 1.309(3) no
O3 H3 . . .91(4) no
N1 C2 . . 1.459(2) no
N1 C1 . . 1.321(3) no
N1 H1 . . .90(3) no
C1 C1 . 3_656 1.537(2) no
C2 C3 . . 1.520(3) no
C2 C4 . . 1.539(3) no
C4 C6 . . 1.519(4) no
C4 C5 . . 1.518(3) no
C2 H2 . . .9800 no
C4 H4 . . .9801 no
C5 H51 . . .9604 no
C5 H52 . . .9598 no
C5 H53 . . .9601 no
C6 H61 . . .9602 no
C6 H62 . . .9599 no
C6 H63 . . .9600 no

loop_
_geom_hbond_atom_site_label_D
_geom_hbond_atom_site_label_H
_geom_hbond_atom_site_label_A
_geom_hbond_site_symmetry_A
_geom_hbond_distance_DH
_geom_hbond_distance_HA
_geom_hbond_distance_DA
_geom_hbond_angle_DHA
_geom_hbond_publ_flag
N1 H1 O1 3_656 .90(3) 2.37(3) 2.727(2) 104(2) yes
N1 H1 O2 4_555 .90(3) 2.25(3) 3.112(3) 161(3) yes
O3 H3 O1 2_655 .91(4) 1.73(4) 2.627(3) 167(3) yes
C6 H63 N1 . .9600 2.5388 2.911(4) 103.12 no

loop_
_geom_torsion_atom_site_label_1
_geom_torsion_atom_site_label_2
_geom_torsion_atom_site_label_3
_geom_torsion_atom_site_label_4
_geom_torsion_site_symmetry_1
_geom_torsion_site_symmetry_3
_geom_torsion_site_symmetry_4
_geom_torsion
_geom_torsion_publ_flag
C2 N1 C1 O1 . . . -3.9(3) no
C1 C1 N1 C2 3_656 . . 175.99(18) yes
C1 N1 C2 C3 . . . -77.8(2) yes
C1 N1 C2 C4 . . . 158.21(19) no
O1 C1 C1 O1 . 3_656 3_656 -180.0(2) no
N1 C1 C1 N1 . 3_656 3_656 180.0(4) no
O1 C1 C1 N1 . 3_656 3_656 -.2(3) no
N1 C1 C1 O1 . 3_656 3_656 .2(3) no
N1 C2 C3 O3 . . . -28.4(3) yes
C4 C2 C3 O2 . . . -85.2(3) no
N1 C2 C3 O2 . . . 152.0(2) no
N1 C2 C4 C5 . . . 178.0(2) yes
N1 C2 C4 C6 . . . -59.8(2) no
C4 C2 C3 O3 . . . 94.4(2) no
C3 C2 C4 C5 . . . 55.1(3) no
C3 C2 C4 C6 . . . 177.3(2) no
